data_7233729
loop_
_publ_author_name
'Molcanov, Kresimir'
'Milasinovic, Valentina'
'Ivic, Nives'
'Stilinovi\'c, Vladimir'
'Kolaric, Dinko'
'Kojic-Prodic, Biserka'

_publ_section_title
;
 Influence of organic cations on stacking of semiquinone radical anions
;
_journal_name_full CrystEngComm
_journal_paper_doi 10.1039/C9CE00919A
_journal_year 2019
_chemical_formula_moiety 'C12 H8 Cl4 N1 O3'
_chemical_formula_sum 'C31 H20 Cl10 N2 O9'
_chemical_formula_weight 918.99
_space_group_IT_number 2
_space_group_name_Hall '-P 1'
_space_group_name_H-M_alt 'P -1'
_symmetry_cell_setting triclinic
_symmetry_space_group_name_Hall '-P 1'
_symmetry_space_group_name_H-M 'P -1'
_atom_sites_solution_hydrogens geom
_atom_sites_solution_primary direct
_atom_sites_solution_secondary difmap
_audit_creation_date 2016-09-07T10:47:38-00:00
_audit_creation_method 'WinGX routine CIF_UPDATE'
_audit_update_record
;
2019-06-10 deposited with the CCDC.    2019-09-02 downloaded from the CCDC.
;
_cell_angle_alpha 82.100(4)
_cell_angle_beta 77.722(4)
_cell_angle_gamma 72.784(5)
_cell_formula_units_Z 2
_cell_length_a 9.5672(5)
_cell_length_b 10.4858(6)
_cell_length_c 18.7361(9)
_cell_measurement_reflns_used 6451
_cell_measurement_temperature 293(2)
_cell_measurement_theta_max 75.8158
_cell_measurement_theta_min 4.4249
_cell_volume 1748.72(17)
_computing_cell_refinement
;
        CrysAlisPro, Agilent Technologies,
        Version 1.171.36.20 (release 27-06-2012 CrysAlis171 .NET)
        (compiled Jul 11 2012,15:38:31)
;
_computing_data_collection
;
        CrysAlisPro, Agilent Technologies,
        Version 1.171.36.20 (release 27-06-2012 CrysAlis171 .NET)
        (compiled Jul 11 2012,15:38:31)
;
_computing_data_reduction
;
        CrysAlisPro, Agilent Technologies,
        Version 1.171.36.20 (release 27-06-2012 CrysAlis171 .NET)
        (compiled Jul 11 2012,15:38:31)
;
_computing_molecular_graphics 'Ortep-3 for Windows (Farrugia, 1997)'
_computing_publication_material 'WinGX publication routines (Farrugia, 1999)'
_computing_structure_refinement 'SHELXL-97 (Sheldrick, 1997)'
_computing_structure_solution 'SHELXS-97 (Sheldrick, 1997)'
_diffrn_ambient_temperature 293(2)
_diffrn_detector_area_resol_mean 10.4323
_diffrn_measured_fraction_theta_full 0.985
_diffrn_measured_fraction_theta_max 0.985
_diffrn_measurement_device_type 'Xcalibur, Ruby, Nova'
_diffrn_measurement_method '\w scans'
_diffrn_radiation_monochromator graphite
_diffrn_radiation_type CuK\a
_diffrn_radiation_wavelength 1.54179
_diffrn_reflns_av_R_equivalents 0.052
_diffrn_reflns_av_unetI/netI 0.05
_diffrn_reflns_limit_h_max 11
_diffrn_reflns_limit_h_min -12
_diffrn_reflns_limit_k_max 13
_diffrn_reflns_limit_k_min -11
_diffrn_reflns_limit_l_max 23
_diffrn_reflns_limit_l_min -23
_diffrn_reflns_number 16558
_diffrn_reflns_theta_full 76
_diffrn_reflns_theta_max 76
_diffrn_reflns_theta_min 4.43
_exptl_absorpt_coefficient_mu 7.809
_exptl_absorpt_correction_T_max 1
_exptl_absorpt_correction_T_min 0.53994
_exptl_absorpt_correction_type multi-scan
_exptl_absorpt_process_details
;
        CrysAlisPro, Agilent Technologies,
        Version 1.171.36.20 (release 27-06-2012 CrysAlis171 .NET)
        (compiled Jul 11 2012,15:38:31)
        Empirical absorption correction using spherical harmonics,
 implemented in SCALE3 ABSPACK scaling algorithm.
;
_exptl_crystal_colour black
_exptl_crystal_density_diffrn 1.745
_exptl_crystal_density_method 'not measured'
_exptl_crystal_description prism
_exptl_crystal_F_000 924
_exptl_crystal_recrystallization_method 'Re-crystallisation from solvent: acetone'
_exptl_crystal_size_max 0.1
_exptl_crystal_size_mid 0.1
_exptl_crystal_size_min 0.1
_refine_diff_density_max 0.644
_refine_diff_density_min -0.509
_refine_diff_density_rms 0.11
_refine_ls_extinction_method none
_refine_ls_goodness_of_fit_ref 1.054
_refine_ls_hydrogen_treatment constr
_refine_ls_matrix_type full
_refine_ls_number_parameters 469
_refine_ls_number_reflns 7177
_refine_ls_number_restraints 0
_refine_ls_restrained_S_all 1.054
_refine_ls_R_factor_all 0.0742
_refine_ls_R_factor_gt 0.0637
_refine_ls_shift/su_max 0.001
_refine_ls_shift/su_mean 0
_refine_ls_structure_factor_coef Fsqd
_refine_ls_weighting_details 'calc w=1/[\s^2^(Fo^2^)+(0.1191P)^2^+0.4806P] where P=(Fo^2^+2Fc^2^)/3'
_refine_ls_weighting_scheme calc
_refine_ls_wR_factor_ref 0.1969
_reflns_number_gt 5779
_reflns_number_total 7177
_reflns_threshold_expression >2sigma(I)
_cod_data_source_file c9ce00919a2.cif
_cod_data_source_block nikcl4q-2
_cod_original_cell_volume 1748.72(16)
_cod_database_code 7233729

loop_
_symmetry_equiv_pos_as_xyz
'x, y, z'
'-x, -y, -z'

loop_
_atom_site_label
_atom_site_fract_x
_atom_site_fract_y
_atom_site_fract_z
_atom_site_U_iso_or_equiv
_atom_site_adp_type
_atom_site_calc_flag
_atom_site_refinement_flags
_atom_site_occupancy
_atom_site_type_symbol
Cl1A 1.17772(10) 0.67378(10) 0.27398(6) 0.0573(3) Uani d . 1 Cl
Cl2A 0.96789(9) 0.88508(8) 0.17850(5) 0.0469(2) Uani d . 1 Cl
Cl3A 0.55776(9) 0.60916(9) 0.25883(5) 0.0487(2) Uani d . 1 Cl
Cl4A 0.76717(11) 0.39962(9) 0.35346(5) 0.0549(2) Uani d . 1 Cl
O1A 1.0590(3) 0.4480(3) 0.33883(15) 0.0520(6) Uani d . 1 O
O2A 0.6926(3) 0.8167(2) 0.17741(14) 0.0436(5) Uani d . 1 O
C1A 0.9734(4) 0.5346(3) 0.30301(18) 0.0399(7) Uani d . 1 C
C2A 1.0114(3) 0.6525(3) 0.26425(18) 0.0391(6) Uani d . 1 C
C3A 0.9197(3) 0.7445(3) 0.22237(18) 0.0370(6) Uani d . 1 C
C4A 0.7755(3) 0.7336(3) 0.21535(17) 0.0360(6) Uani d . 1 C
C5A 0.7339(3) 0.6199(3) 0.25893(18) 0.0383(6) Uani d . 1 C
C6A 0.8250(4) 0.5282(3) 0.30002(18) 0.0393(6) Uani d . 1 C
Cl1B 1.18696(8) 0.64010(9) 0.06905(5) 0.0457(2) Uani d . 1 Cl
Cl2B 0.96365(9) 0.86391(8) -0.01557(5) 0.0460(2) Uani d . 1 Cl
Cl3B 0.55838(9) 0.58402(9) 0.06336(5) 0.0475(2) Uani d . 1 Cl
Cl4B 0.78148(10) 0.36388(8) 0.15010(5) 0.0477(2) Uani d . 1 Cl
O1B 1.0532(3) 0.4347(2) 0.15029(16) 0.0506(6) Uani d . 1 O
O2B 0.6813(3) 0.8039(3) -0.00679(15) 0.0481(6) Uani d . 1 O
C1B 0.9694(3) 0.5182(3) 0.11299(18) 0.0370(6) Uani d . 1 C
C2B 1.0091(3) 0.6332(3) 0.07094(17) 0.0345(6) Uani d . 1 C
C3B 0.9142(3) 0.7269(3) 0.03257(16) 0.0345(6) Uani d . 1 C
C4B 0.7667(3) 0.7184(3) 0.02930(17) 0.0349(6) Uani d . 1 C
C5B 0.7294(3) 0.6009(3) 0.06893(17) 0.0359(6) Uani d . 1 C
C6B 0.8245(3) 0.5069(3) 0.10720(17) 0.0351(6) Uani d . 1 C
Cl1C 0.33223(12) 0.50075(13) 0.44227(7) 0.0677(3) Uani d . 1 Cl
Cl2C -0.08270(14) 0.22913(10) 0.51605(6) 0.0647(3) Uani d . 1 Cl
O1C 0.2083(4) 0.2741(3) 0.4692(2) 0.0750(9) Uani d . 1 O
C1C 0.1137(5) 0.3772(4) 0.4814(2) 0.0523(8) Uani d . 1 C
C2C 0.1501(4) 0.5068(4) 0.4736(2) 0.0509(8) Uani d . 1 C
C3C -0.0448(5) 0.3795(4) 0.5084(2) 0.0500(8) Uani d . 1 C
O3A 1.2562(5) -0.0235(4) 0.44624(18) 0.0777(10) Uani d . 1 O
O4A 1.4610(4) -0.1339(4) 0.37272(18) 0.0809(11) Uani d . 1 O
N1A 1.2826(3) -0.0006(3) 0.19113(15) 0.0399(6) Uani d . 1 N
C7A 1.3367(4) -0.0501(3) 0.25246(19) 0.0422(7) Uani d . 1 C
H7A 1.4192 -0.1245 0.2514 0.051 Uiso calc R 1 H
C8A 1.2705(4) 0.0087(3) 0.3172(2) 0.0462(7) Uani d . 1 C
C9A 1.1485(5) 0.1207(4) 0.3171(2) 0.0543(9) Uani d . 1 C
H9A 1.1016 0.1607 0.3605 0.065 Uiso calc R 1 H
C10A 1.0975(5) 0.1718(4) 0.2539(3) 0.0591(10) Uani d . 1 C
H10A 1.017 0.2477 0.2535 0.071 Uiso calc R 1 H
C11A 1.1665(4) 0.1100(4) 0.1905(2) 0.0492(8) Uani d . 1 C
H11A 1.1328 0.1447 0.1469 0.059 Uiso calc R 1 H
C12A 1.3490(4) -0.0703(4) 0.1232(2) 0.0497(8) Uani d . 1 C
H12A 1.2985 -0.0229 0.0843 0.075 Uiso calc R 1 H
H12B 1.3392 -0.1599 0.1313 0.075 Uiso calc R 1 H
H12C 1.4525 -0.0734 0.1101 0.075 Uiso calc R 1 H
C13A 1.3272(5) -0.0491(4) 0.3865(2) 0.0577(9) Uani d . 1 C
C14A 1.5201(8) -0.2054(7) 0.4364(3) 0.104(2) Uani d . 1 C
H14C 1.617 -0.2643 0.4211 0.156 Uiso calc R 1 H
H14A 1.455 -0.2568 0.4633 0.156 Uiso calc R 1 H
H14B 1.5272 -0.1424 0.4672 0.156 Uiso calc R 1 H
O3B 1.5579(5) 0.1740(5) 0.3911(2) 0.1055(17) Uani d . 1 O
O4B 1.7454(4) 0.0466(4) 0.31752(17) 0.0740(10) Uani d . 1 O
N1B 1.5524(3) 0.1810(3) 0.13954(15) 0.0384(5) Uani d . 1 N
C7B 1.6117(4) 0.1320(3) 0.19975(19) 0.0401(6) Uani d . 1 C
H7B 1.6959 0.0591 0.1973 0.048 Uiso calc R 1 H
C8B 1.5484(4) 0.1891(4) 0.2653(2) 0.0438(7) Uani d . 1 C
C9B 1.4214(4) 0.2974(4) 0.2678(2) 0.0548(9) Uani d . 1 C
H9B 1.377 0.3374 0.3114 0.066 Uiso calc R 1 H
C10B 1.3628(4) 0.3442(4) 0.2061(3) 0.0572(9) Uani d . 1 C
H10B 1.2773 0.4157 0.2074 0.069 Uiso calc R 1 H
C11B 1.4308(4) 0.2852(4) 0.1415(2) 0.0478(8) Uani d . 1 C
H11B 1.3919 0.318 0.099 0.057 Uiso calc R 1 H
C12B 1.6281(4) 0.1210(4) 0.0697(2) 0.0504(8) Uani d . 1 C
H12D 1.5738 0.1657 0.0316 0.076 Uiso calc R 1 H
H12F 1.6323 0.0276 0.0748 0.076 Uiso calc R 1 H
H12E 1.7273 0.1306 0.0573 0.076 Uiso calc R 1 H
C13B 1.6153(5) 0.1354(4) 0.3319(2) 0.0548(9) Uani d . 1 C
C14B 1.8209(7) -0.0111(7) 0.3781(3) 0.0872(18) Uani d . 1 C
H14F 1.9142 -0.0736 0.3607 0.131 Uiso calc R 1 H
H14D 1.7603 -0.0568 0.4137 0.131 Uiso calc R 1 H
H14E 1.8385 0.0586 0.4003 0.131 Uiso calc R 1 H

loop_
_atom_site_aniso_label
_atom_site_aniso_U_11
_atom_site_aniso_U_22
_atom_site_aniso_U_33
_atom_site_aniso_U_12
_atom_site_aniso_U_13
_atom_site_aniso_U_23
Cl1A 0.0362(4) 0.0675(5) 0.0734(6) -0.0101(4) -0.0252(4) -0.0093(4)
Cl2A 0.0361(4) 0.0425(4) 0.0610(5) -0.0103(3) -0.0077(3) -0.0033(3)
Cl3A 0.0284(4) 0.0515(4) 0.0642(5) -0.0092(3) -0.0075(3) -0.0026(4)
Cl4A 0.0580(5) 0.0510(4) 0.0504(5) -0.0137(4) -0.0090(4) 0.0091(4)
O1A 0.0487(14) 0.0553(14) 0.0464(13) 0.0023(11) -0.0217(11) -0.0016(11)
O2A 0.0303(10) 0.0429(11) 0.0531(14) -0.0008(9) -0.0160(10) 0.0036(10)
C1A 0.0371(16) 0.0434(15) 0.0353(15) 0.0008(12) -0.0135(12) -0.0060(12)
C2A 0.0302(14) 0.0452(15) 0.0410(16) -0.0007(12) -0.0137(12) -0.0102(12)
C3A 0.0308(14) 0.0376(14) 0.0395(15) -0.0029(11) -0.0073(12) -0.0062(12)
C4A 0.0279(14) 0.0374(14) 0.0391(15) -0.0010(11) -0.0094(11) -0.0035(12)
C5A 0.0285(14) 0.0447(15) 0.0408(16) -0.0074(12) -0.0075(12) -0.0048(12)
C6A 0.0381(16) 0.0376(14) 0.0382(15) -0.0036(12) -0.0084(12) -0.0020(12)
Cl1B 0.0238(3) 0.0574(4) 0.0555(5) -0.0093(3) -0.0094(3) -0.0042(3)
Cl2B 0.0423(4) 0.0475(4) 0.0484(4) -0.0157(3) -0.0112(3) 0.0077(3)
Cl3B 0.0310(4) 0.0580(5) 0.0589(5) -0.0147(3) -0.0179(3) -0.0019(4)
Cl4B 0.0461(4) 0.0386(4) 0.0604(5) -0.0145(3) -0.0142(4) 0.0030(3)
O1B 0.0372(12) 0.0456(12) 0.0655(17) -0.0029(10) -0.0237(12) 0.0111(11)
O2B 0.0397(12) 0.0509(13) 0.0548(14) -0.0081(10) -0.0251(11) 0.0088(11)
C1B 0.0285(13) 0.0382(14) 0.0426(16) -0.0020(11) -0.0129(12) -0.0034(12)
C2B 0.0230(12) 0.0426(14) 0.0374(14) -0.0053(11) -0.0089(11) -0.0049(11)
C3B 0.0306(14) 0.0391(14) 0.0333(14) -0.0083(11) -0.0071(11) -0.0016(11)
C4B 0.0308(14) 0.0403(14) 0.0337(14) -0.0047(11) -0.0144(11) -0.0009(11)
C5B 0.0242(13) 0.0436(15) 0.0399(15) -0.0054(11) -0.0100(11) -0.0052(12)
C6B 0.0330(14) 0.0329(13) 0.0388(15) -0.0073(11) -0.0092(12) -0.0005(11)
Cl1C 0.0459(5) 0.0812(7) 0.0720(7) -0.0127(5) -0.0049(4) -0.0122(5)
Cl2C 0.0726(7) 0.0542(5) 0.0686(6) -0.0176(5) -0.0165(5) -0.0036(4)
O1C 0.0545(17) 0.0561(16) 0.104(3) 0.0052(14) -0.0153(17) -0.0142(17)
C1C 0.053(2) 0.0502(18) 0.050(2) 0.0003(16) -0.0175(16) -0.0088(15)
C2C 0.0460(19) 0.060(2) 0.0438(18) -0.0082(16) -0.0080(15) -0.0082(15)
C3C 0.053(2) 0.0509(18) 0.0462(19) -0.0106(15) -0.0117(15) -0.0095(15)
O3A 0.102(3) 0.077(2) 0.0442(16) -0.0127(19) -0.0085(17) -0.0068(14)
O4A 0.079(2) 0.101(3) 0.0484(17) 0.010(2) -0.0288(16) -0.0107(16)
N1A 0.0378(13) 0.0409(13) 0.0393(14) -0.0088(11) -0.0085(11) -0.0002(10)
C7A 0.0385(16) 0.0415(15) 0.0432(17) -0.0058(12) -0.0097(13) -0.0004(13)
C8A 0.0466(18) 0.0455(16) 0.0466(18) -0.0124(14) -0.0095(14) -0.0026(14)
C9A 0.055(2) 0.0497(18) 0.052(2) -0.0079(16) -0.0013(17) -0.0106(15)
C10A 0.052(2) 0.0430(17) 0.072(3) 0.0047(16) -0.0149(19) -0.0068(17)
C11A 0.0447(18) 0.0437(16) 0.055(2) -0.0039(14) -0.0155(15) 0.0032(14)
C12A 0.0458(18) 0.0565(19) 0.0410(17) -0.0048(15) -0.0077(14) -0.0049(14)
C13A 0.071(3) 0.055(2) 0.047(2) -0.0143(19) -0.0123(18) -0.0065(16)
C14A 0.113(5) 0.117(5) 0.067(3) 0.013(4) -0.052(4) -0.003(3)
O3B 0.096(3) 0.140(4) 0.0424(18) 0.024(3) -0.0055(18) -0.015(2)
O4B 0.0662(19) 0.095(2) 0.0438(15) 0.0118(17) -0.0218(14) -0.0070(15)
N1B 0.0301(12) 0.0421(13) 0.0429(14) -0.0087(10) -0.0090(10) -0.0024(11)
C7B 0.0336(15) 0.0410(15) 0.0433(17) -0.0081(12) -0.0074(12) 0.0001(12)
C8B 0.0362(16) 0.0492(17) 0.0428(17) -0.0080(13) -0.0059(13) -0.0031(13)
C9B 0.0420(18) 0.059(2) 0.058(2) -0.0033(16) -0.0041(16) -0.0164(17)
C10B 0.0375(18) 0.055(2) 0.073(3) 0.0028(15) -0.0157(17) -0.0119(18)
C11B 0.0354(16) 0.0507(17) 0.057(2) -0.0059(13) -0.0195(15) 0.0002(15)
C12B 0.0419(17) 0.067(2) 0.0418(18) -0.0123(16) -0.0081(14) -0.0092(15)
C13B 0.052(2) 0.066(2) 0.0394(18) -0.0076(17) -0.0054(15) -0.0041(16)
C14B 0.081(4) 0.113(4) 0.053(3) 0.001(3) -0.028(2) 0.007(3)

loop_
_atom_type_symbol
_atom_type_description
_atom_type_scat_dispersion_real
_atom_type_scat_dispersion_imag
_atom_type_scat_source
C C 0.0181 0.0091 'International Tables Vol C Tables 4.2.6.8 and 6.1.1.4'
H H 0 0 'International Tables Vol C Tables 4.2.6.8 and 6.1.1.4'
Cl Cl 0.3639 0.7018 'International Tables Vol C Tables 4.2.6.8 and 6.1.1.4'
N N 0.0311 0.018 'International Tables Vol C Tables 4.2.6.8 and 6.1.1.4'
O O 0.0492 0.0322 'International Tables Vol C Tables 4.2.6.8 and 6.1.1.4'

loop_
_geom_angle_atom_site_label_1
_geom_angle_atom_site_label_2
_geom_angle_atom_site_label_3
_geom_angle
_geom_angle_site_symmetry_1
O1A C1A C2A 122.7(3) .
O1A C1A C6A 122.7(3) .
C2A C1A C6A 114.5(3) .
C3A C2A C1A 122.5(3) .
C3A C2A Cl1A 121.2(3) .
C1A C2A Cl1A 116.4(2) .
C2A C3A C4A 123.0(3) .
C2A C3A Cl2A 120.9(3) .
C4A C3A Cl2A 116.0(2) .
O2A C4A C3A 123.0(3) .
O2A C4A C5A 123.1(3) .
C3A C4A C5A 113.9(3) .
C6A C5A C4A 123.1(3) .
C6A C5A Cl3A 120.7(3) .
C4A C5A Cl3A 116.2(2) .
C5A C6A C1A 122.7(3) .
C5A C6A Cl4A 121.1(3) .
C1A C6A Cl4A 116.2(2) .
O1B C1B C2B 122.9(3) .
O1B C1B C6B 122.6(3) .
C2B C1B C6B 114.5(3) .
C3B C2B C1B 122.5(3) .
C3B C2B Cl1B 121.9(2) .
C1B C2B Cl1B 115.6(2) .
C2B C3B C4B 122.9(3) .
C2B C3B Cl2B 121.3(2) .
C4B C3B Cl2B 115.8(2) .
O2B C4B C5B 122.9(3) .
O2B C4B C3B 122.4(3) .
C5B C4B C3B 114.6(3) .
C6B C5B C4B 122.5(3) .
C6B C5B Cl3B 121.6(2) .
C4B C5B Cl3B 115.9(2) .
C5B C6B C1B 123.0(3) .
C5B C6B Cl4B 121.6(2) .
C1B C6B Cl4B 115.4(2) .
O1C C1C C2C 121.7(4) .
O1C C1C C3C 121.3(4) .
C2C C1C C3C 116.9(3) .
C3C C2C C1C 121.3(4) 2_566
C3C C2C Cl1C 122.9(3) 2_566
C1C C2C Cl1C 115.7(3) .
C2C C3C C1C 121.7(4) 2_566
C2C C3C Cl2C 122.6(3) 2_566
C1C C3C Cl2C 115.7(3) .
C13A O4A C14A 115.5(4) .
C7A N1A C11A 121.1(3) .
C7A N1A C12A 119.4(3) .
C11A N1A C12A 119.5(3) .
N1A C7A C8A 120.2(3) .
N1A C7A H7A 119.9 .
C8A C7A H7A 119.9 .
C7A C8A C9A 118.8(3) .
C7A C8A C13A 120.4(3) .
C9A C8A C13A 120.7(4) .
C10A C9A C8A 120.2(4) .
C10A C9A H9A 119.9 .
C8A C9A H9A 119.9 .
C9A C10A C11A 119.2(3) .
C9A C10A H10A 120.4 .
C11A C10A H10A 120.4 .
N1A C11A C10A 120.4(3) .
N1A C11A H11A 119.8 .
C10A C11A H11A 119.8 .
N1A C12A H12A 109.5 .
N1A C12A H12B 109.5 .
H12A C12A H12B 109.5 .
N1A C12A H12C 109.5 .
H12A C12A H12C 109.5 .
H12B C12A H12C 109.5 .
O3A C13A O4A 125.5(4) .
O3A C13A C8A 123.3(4) .
O4A C13A C8A 111.2(4) .
O4A C14A H14C 109.5 .
O4A C14A H14A 109.5 .
H14C C14A H14A 109.5 .
O4A C14A H14B 109.5 .
H14C C14A H14B 109.5 .
H14A C14A H14B 109.5 .
C13B O4B C14B 117.4(4) .
C11B N1B C7B 121.1(3) .
C11B N1B C12B 120.3(3) .
C7B N1B C12B 118.5(3) .
N1B C7B C8B 120.4(3) .
N1B C7B H7B 119.8 .
C8B C7B H7B 119.8 .
C7B C8B C9B 118.8(3) .
C7B C8B C13B 120.3(3) .
C9B C8B C13B 120.9(3) .
C10B C9B C8B 119.6(4) .
C10B C9B H9B 120.2 .
C8B C9B H9B 120.2 .
C9B C10B C11B 119.7(3) .
C9B C10B H10B 120.2 .
C11B C10B H10B 120.2 .
N1B C11B C10B 120.4(3) .
N1B C11B H11B 119.8 .
C10B C11B H11B 119.8 .
N1B C12B H12D 109.5 .
N1B C12B H12F 109.5 .
H12D C12B H12F 109.5 .
N1B C12B H12E 109.5 .
H12D C12B H12E 109.5 .
H12F C12B H12E 109.5 .
O3B C13B O4B 124.5(4) .
O3B C13B C8B 122.7(4) .
O4B C13B C8B 112.7(3) .
O4B C14B H14F 109.5 .
O4B C14B H14D 109.5 .
H14F C14B H14D 109.5 .
O4B C14B H14E 109.5 .
H14F C14B H14E 109.5 .
H14D C14B H14E 109.5 .

loop_
_geom_bond_atom_site_label_1
_geom_bond_atom_site_label_2
_geom_bond_site_symmetry_2
_geom_bond_distance
Cl1A C2A . 1.720(3)
Cl2A C3A . 1.723(3)
Cl3A C5A . 1.723(3)
Cl4A C6A . 1.721(3)
O1A C1A . 1.254(4)
O2A C4A . 1.246(4)
C1A C2A . 1.447(5)
C1A C6A . 1.453(5)
C2A C3A . 1.378(5)
C3A C4A . 1.452(4)
C4A C5A . 1.457(4)
C5A C6A . 1.365(5)
Cl1B C2B . 1.718(3)
Cl2B C3B . 1.722(3)
Cl3B C5B . 1.722(3)
Cl4B C6B . 1.720(3)
O1B C1B . 1.246(4)
O2B C4B . 1.250(4)
C1B C2B . 1.450(4)
C1B C6B . 1.453(4)
C2B C3B . 1.365(4)
C3B C4B . 1.455(4)
C4B C5B . 1.447(4)
C5B C6B . 1.366(4)
Cl1C C2C . 1.702(4)
Cl2C C3C . 1.701(4)
O1C C1C . 1.200(5)
C1C C2C . 1.480(6)
C1C C3C . 1.487(6)
C2C C3C 2_566 1.344(6)
C3C C2C 2_566 1.344(6)
O3A C13A . 1.200(6)
O4A C13A . 1.321(6)
O4A C14A . 1.448(6)
N1A C7A . 1.337(4)
N1A C11A . 1.348(4)
N1A C12A . 1.481(5)
C7A C8A . 1.378(5)
C7A H7A . 0.93
C8A C9A . 1.389(5)
C8A C13A . 1.495(6)
C9A C10A . 1.358(6)
C9A H9A . 0.93
C10A C11A . 1.376(6)
C10A H10A . 0.93
C11A H11A . 0.93
C12A H12A . 0.96
C12A H12B . 0.96
C12A H12C . 0.96
C14A H14C . 0.96
C14A H14A . 0.96
C14A H14B . 0.96
O3B C13B . 1.195(6)
O4B C13B . 1.315(5)
O4B C14B . 1.441(5)
N1B C11B . 1.337(4)
N1B C7B . 1.341(4)
N1B C12B . 1.479(5)
C7B C8B . 1.380(5)
C7B H7B . 0.93
C8B C9B . 1.393(5)
C8B C13B . 1.489(5)
C9B C10B . 1.360(6)
C9B H9B . 0.93
C10B C11B . 1.380(6)
C10B H10B . 0.93
C11B H11B . 0.93
C12B H12D . 0.96
C12B H12F . 0.96
C12B H12E . 0.96
C14B H14F . 0.96
C14B H14D . 0.96
C14B H14E . 0.96

loop_
_geom_torsion_atom_site_label_1
_geom_torsion_atom_site_label_2
_geom_torsion_atom_site_label_3
_geom_torsion_atom_site_label_4
_geom_torsion
_geom_torsion_site_symmetry_4
O1A C1A C2A C3A 177.1(3) .
C6A C1A C2A C3A -5.8(5) .
O1A C1A C2A Cl1A -3.7(4) .
C6A C1A C2A Cl1A 173.4(2) .
C1A C2A C3A C4A 2.1(5) .
Cl1A C2A C3A C4A -177.1(2) .
C1A C2A C3A Cl2A 178.8(2) .
Cl1A C2A C3A Cl2A -0.4(4) .
C2A C3A C4A O2A -179.9(3) .
Cl2A C3A C4A O2A 3.2(4) .
C2A C3A C4A C5A 2.4(5) .
Cl2A C3A C4A C5A -174.5(2) .
O2A C4A C5A C6A 179.4(3) .
C3A C4A C5A C6A -2.9(5) .
O2A C4A C5A Cl3A -2.8(4) .
C3A C4A C5A Cl3A 174.9(2) .
C4A C5A C6A C1A -1.1(5) .
Cl3A C5A C6A C1A -178.8(2) .
C4A C5A C6A Cl4A 177.3(2) .
Cl3A C5A C6A Cl4A -0.4(4) .
O1A C1A C6A C5A -177.6(3) .
C2A C1A C6A C5A 5.3(5) .
O1A C1A C6A Cl4A 4.0(4) .
C2A C1A C6A Cl4A -173.1(2) .
O1B C1B C2B C3B -177.3(3) .
C6B C1B C2B C3B 3.6(5) .
O1B C1B C2B Cl1B 5.5(4) .
C6B C1B C2B Cl1B -173.6(2) .
C1B C2B C3B C4B -1.3(5) .
Cl1B C2B C3B C4B 175.7(2) .
C1B C2B C3B Cl2B 178.9(2) .
Cl1B C2B C3B Cl2B -4.1(4) .
C2B C3B C4B O2B -179.0(3) .
Cl2B C3B C4B O2B 0.8(4) .
C2B C3B C4B C5B -1.1(5) .
Cl2B C3B C4B C5B 178.7(2) .
O2B C4B C5B C6B 178.9(3) .
C3B C4B C5B C6B 1.0(5) .
O2B C4B C5B Cl3B 0.3(4) .
C3B C4B C5B Cl3B -177.6(2) .
C4B C5B C6B C1B 1.6(5) .
Cl3B C5B C6B C1B -180.0(2) .
C4B C5B C6B Cl4B -176.7(2) .
Cl3B C5B C6B Cl4B 1.8(4) .
O1B C1B C6B C5B 177.2(3) .
C2B C1B C6B C5B -3.8(5) .
O1B C1B C6B Cl4B -4.5(4) .
C2B C1B C6B Cl4B 174.6(2) .
O1C C1C C2C C3C -176.0(4) 2_566
C3C C1C C2C C3C 1.4(6) 2_566
O1C C1C C2C Cl1C 2.9(6) .
C3C C1C C2C Cl1C -179.7(3) .
O1C C1C C3C C2C 176.0(4) 2_566
C2C C1C C3C C2C -1.4(6) 2_566
O1C C1C C3C Cl2C -3.0(6) .
C2C C1C C3C Cl2C 179.5(3) .
C11A N1A C7A C8A 2.4(5) .
C12A N1A C7A C8A -176.1(3) .
N1A C7A C8A C9A -0.7(5) .
N1A C7A C8A C13A 177.8(3) .
C7A C8A C9A C10A -1.1(6) .
C13A C8A C9A C10A -179.6(4) .
C8A C9A C10A C11A 1.2(7) .
C7A N1A C11A C10A -2.3(6) .
C12A N1A C11A C10A 176.2(4) .
C9A C10A C11A N1A 0.5(6) .
C14A O4A C13A O3A 3.5(8) .
C14A O4A C13A C8A -174.3(5) .
C7A C8A C13A O3A -162.0(4) .
C9A C8A C13A O3A 16.5(7) .
C7A C8A C13A O4A 15.8(6) .
C9A C8A C13A O4A -165.7(4) .
C11B N1B C7B C8B -0.4(5) .
C12B N1B C7B C8B 177.1(3) .
N1B C7B C8B C9B 0.6(5) .
N1B C7B C8B C13B -179.4(3) .
C7B C8B C9B C10B 0.0(6) .
C13B C8B C9B C10B -180.0(4) .
C8B C9B C10B C11B -0.8(7) .
C7B N1B C11B C10B -0.4(5) .
C12B N1B C11B C10B -177.9(4) .
C9B C10B C11B N1B 1.0(6) .
C14B O4B C13B O3B 2.3(9) .
C14B O4B C13B C8B 179.5(5) .
C7B C8B C13B O3B -173.6(5) .
C9B C8B C13B O3B 6.4(7) .
C7B C8B C13B O4B 9.1(6) .
C9B C8B C13B O4B -170.8(4) .
